data_7712820
loop_
_publ_author_name
'Tatarin, Sergei V.'
'Smirnov, Daniil E.'
'Taydakov, Ilya V.'
'Metlin, Mikhail T.'
'Emets, Victor'
'Bezzubov, Stanislav'

_publ_section_title
;
 Tailoring the \p-system of benzimidazole ligands towards stable
 light-harvesting cyclometalated iridium(III) complexes
;
_journal_name_full 'Dalton Transactions'
_journal_paper_doi 10.1039/D3DT00200D
_journal_year 2023
_chemical_formula_moiety 'C61 H40 Ir N4 O4 S'
_chemical_formula_sum 'C61 H40 Ir N4 O4 S'
_chemical_formula_weight 1117.23
_chemical_temperature_decomposition 593
_space_group_crystal_system monoclinic
_space_group_IT_number 15
_space_group_name_Hall '-C 2yc'
_space_group_name_H-M_alt 'C 1 2/c 1'
_atom_sites_solution_hydrogens geom
_atom_sites_solution_primary dual
_audit_creation_date 2022-01-18
_audit_creation_method
;
Olex2 1.3
(compiled Nov 21 2019 18:26:39 for OlexSys, GUI svn.r6003)
;
_audit_update_record
;
2022-01-19 deposited with the CCDC.	2023-04-19 downloaded from the CCDC.
;
_cell_angle_alpha 90
_cell_angle_beta 126.9190(10)
_cell_angle_gamma 90
_cell_formula_units_Z 4
_cell_length_a 25.8571(14)
_cell_length_b 15.6822(9)
_cell_length_c 18.7424(19)
_cell_measurement_reflns_used 3889
_cell_measurement_temperature 150.0
_cell_measurement_theta_max 22.94
_cell_measurement_theta_min 2.47
_cell_volume 6076.1(8)
_computing_cell_refinement 'APEX3 v.2017.3_0 (Bruker AXS, 2017)'
_computing_data_collection 'APEX3 v.2017.3_0 (Bruker AXS, 2017)'
_computing_data_reduction 'SAINT v8.38A (Bruker AXS, 2016)'
_computing_molecular_graphics 'Olex2 1.3 (Dolomanov et al., 2009)'
_computing_publication_material 'Olex2 1.3 (Dolomanov et al., 2009)'
_computing_structure_refinement 'SHELXL 2018/3 (Sheldrick, 2015)'
_computing_structure_solution 'SHELXT 2014/5 (Sheldrick, 2014)'
_diffrn_ambient_temperature 150.0
_diffrn_detector 'Bruker PHOTON II'
_diffrn_detector_area_resol_mean 10.4
_diffrn_detector_type 'CMOS sensor'
_diffrn_measured_fraction_theta_full 0.993
_diffrn_measured_fraction_theta_max 0.993
_diffrn_measurement_device '3-circle diffractometer'
_diffrn_measurement_device_type 'Bruker D8 Venture'
_diffrn_measurement_method \w-scan
_diffrn_radiation_monochromator 'focusing mirrors'
_diffrn_radiation_probe x-ray
_diffrn_radiation_type MoK\a
_diffrn_radiation_wavelength 0.71073
_diffrn_reflns_av_R_equivalents 0.0518
_diffrn_reflns_av_unetI/netI 0.0706
_diffrn_reflns_Laue_measured_fraction_full 0.993
_diffrn_reflns_Laue_measured_fraction_max 0.993
_diffrn_reflns_limit_h_max 30
_diffrn_reflns_limit_h_min -29
_diffrn_reflns_limit_k_max 16
_diffrn_reflns_limit_k_min -18
_diffrn_reflns_limit_l_max 22
_diffrn_reflns_limit_l_min -22
_diffrn_reflns_number 14698
_diffrn_reflns_point_group_measured_fraction_full 0.993
_diffrn_reflns_point_group_measured_fraction_max 0.993
_diffrn_reflns_theta_full 25.049
_diffrn_reflns_theta_max 25.049
_diffrn_reflns_theta_min 1.970
_diffrn_source 'microfocus sealed X-ray tube'
_diffrn_source_current 1.4
_diffrn_source_power 0.07
_diffrn_source_type 'Incoatec I\mS microsource'
_diffrn_source_voltage 50.0
_diffrn_standards_number 0
_exptl_absorpt_coefficient_mu 2.276
_exptl_absorpt_correction_T_max 0.7454
_exptl_absorpt_correction_T_min 0.6351
_exptl_absorpt_correction_type multi-scan
_exptl_absorpt_process_details
;
SADABS-2016/2 (Bruker,2016/2) was used for absorption correction.
wR2(int) was 0.0729 before and 0.0473 after correction.
The Ratio of minimum to maximum transmission is 0.8520.
The \l/2 correction factor is Not present.
;
_exptl_crystal_colour red
_exptl_crystal_colour_primary red
_exptl_crystal_density_diffrn 1.221
_exptl_crystal_description needle
_exptl_crystal_F_000 2236
_exptl_crystal_preparation Luminescent
_exptl_crystal_recrystallization_method 'Re-crystallisation from solvent: CH2Cl2, CH3OH'
_exptl_crystal_size_max 0.28
_exptl_crystal_size_mid 0.02
_exptl_crystal_size_min 0.02
_refine_diff_density_max 2.241
_refine_diff_density_min -0.867
_refine_diff_density_rms 0.143
_refine_ls_extinction_method none
_refine_ls_goodness_of_fit_ref 1.028
_refine_ls_hydrogen_treatment constr
_refine_ls_matrix_type full
_refine_ls_number_parameters 330
_refine_ls_number_reflns 5337
_refine_ls_number_restraints 130
_refine_ls_restrained_S_all 1.030
_refine_ls_R_factor_all 0.0798
_refine_ls_R_factor_gt 0.0602
_refine_ls_shift/su_max 0.002
_refine_ls_shift/su_mean 0.000
_refine_ls_structure_factor_coef Fsqd
_refine_ls_weighting_details 'w=1/[\s^2^(Fo^2^)+(0.1130P)^2^] where P=(Fo^2^+2Fc^2^)/3'
_refine_ls_weighting_scheme calc
_refine_ls_wR_factor_gt 0.1607
_refine_ls_wR_factor_ref 0.1717
_reflns_Friedel_coverage 0.000
_reflns_number_gt 4139
_reflns_number_total 5337
_reflns_threshold_expression 'I > 2\s(I)'
_cod_data_source_file d3dt00200d2.cif
_cod_data_source_block st321
_cod_depositor_comments
;
The following automatic conversions were performed:

data name '_chemical_melting_point' was changed to
'_chemical_temperature_decomposition' since the value had been '593
dec.'. The value '593 dec.' was changed to '593'.

data item '_diffrn_radiation_probe' value 'X-ray' was changed to
'x-ray' in accordance with the
/home/data/users/saulius/crontab/automatic-downloads/rss-feeds/RSC/lib/dictionaries/cif_core.dic
dictionary named 'cif_core.dic' version 2.4.2 last updated on
2011-04-26.

Automatic conversion script
Id: cif_fix_values 8170 2020-07-09 18:12:32Z antanas 
;
_cod_database_code 7712820
_shelx_shelxl_version_number 2018/3
_shelx_space_group_comment
;
The symmetry employed for this shelxl refinement is uniquely defined
by the following loop, which should always be used as a source of
symmetry information in preference to the above space-group names.
They are only intended as comments.
;
_computing.bruker_data_scaling 'SADABS V2012/1 (Bruker AXS Inc.)'

_olex2_refinement_description
;
1. Fixed Uiso
 At 1.2 times of:
  All C(H) groups
 At 1.5 times of:
  All C(H,H,H) groups
2. Restrained distances
 S1-C29 = S1-C26
 1.7 with sigma of 0.01
 C36-O1
 1.2 with sigma of 0.02
 C36-O2 = O2-C37
 1.4 with sigma of 0.01
 C27-C26 = C29-C28
 1.34 with sigma of 0.02
 C27-C28
 1.4 with sigma of 0.02
 S1-C29
 1.7 with sigma of 0.02
 C36-C34
 1.4 with sigma of 0.02
 S1-C26
 1.7 with sigma of 0.02
 C27-C26
 1.35 with sigma of 0.02
 O1-O2
 2.2 with sigma of 0.01
 C37-O1
 2.7 with sigma of 0.02
 C36-C37
 2.3 with sigma of 0.04
 C25-C30 \\sim C25-C26
 with sigma of 0.02
3. Uiso/Uaniso restraints and constraints
C30 \\sim C31 \\sim C32 \\sim C33 \\sim C34 \\sim C35: within 2A with sigma of
0.01 and sigma for terminal atoms of 0.02 within 2A
Uanis(O2) \\sim Ueq, Uanis(O1) \\sim Ueq: with sigma of 0.025 and sigma for
terminal atoms of 0.05
Uanis(C26) \\sim Ueq, Uanis(C27) \\sim Ueq, Uanis(C28) \\sim Ueq, Uanis(C29)
\\sim Ueq, Uanis(S1) \\sim Ueq: with sigma of 0.1 and sigma for terminal atoms
of 0.2
Uanis(S1) \\sim Ueq: with sigma of 0.02 and sigma for terminal atoms of 0.04
Uanis(C31) \\sim Ueq, Uanis(C32) \\sim Ueq, Uanis(C33) \\sim Ueq, Uanis(C34)
\\sim Ueq, Uanis(C35) \\sim Ueq, Uanis(C30) \\sim Ueq: with sigma of 0.05 and
sigma for terminal atoms of 0.1
Uanis(O2) = Uanis(O1) = Uanis(C37) = Uanis(C36)
Uanis(C26) = Uanis(C27) = Uanis(C28) = Uanis(C29)
Uanis(C30) = Uanis(C35) = Uanis(C34)
4. Others
 Fixed Sof: H7(0.5) C26(0.5) C31(0.5) H31(0.5) C32(0.5) H32(0.5) C33(0.5)
 H33(0.5) C34(0.5) C35(0.5) H35(0.5) C30(0.5) C27(0.5) H27(0.5) C28(0.5)
 H28(0.5) S1(0.5) C29(0.5) H29(0.5) O2(0.5) C36(0.5) O1(0.5) C37(0.5) H37A(0.5)
 H37B(0.5) H37C(0.5)
5.a Aromatic/amide H refined with riding coordinates:
 C22(H22), C21(H21), C20(H20), C19(H19), C3(H3), C17(H17), C13(H13), C8(H8),
 C2(H2), C7(H7), C16(H16), C14(H14), C5(H5), C6(H6), C15(H15), C24(H24),
 C31(H31), C32(H32), C33(H33), C35(H35), C27(H27), C28(H28), C29(H29)
5.b Fitted hexagon refined as free rotating group:
 C31(C32,C33,C34,C35,C30)
5.c Idealised Me refined as rotating group:
 C37(H37A,H37B,H37C)
;
_smtbx_masks_void_probe_radius 1.2
_smtbx_masks_void_truncation_radius 1.2
_olex2_submission_special_instructions 'No special instructions were received'

loop_
_space_group_symop_operation_xyz
'x, y, z'
'-x, y, -z+1/2'
'x+1/2, y+1/2, z'
'-x+1/2, y+1/2, -z+1/2'
'-x, -y, -z'
'x, -y, z-1/2'
'-x+1/2, -y+1/2, -z'
'x+1/2, -y+1/2, z-1/2'

loop_
_atom_site_label
_atom_site_type_symbol
_atom_site_fract_x
_atom_site_fract_y
_atom_site_fract_z
_atom_site_U_iso_or_equiv
_atom_site_adp_type
_atom_site_occupancy
_atom_site_site_symmetry_order
_atom_site_calc_flag
_atom_site_refinement_flags_posn
_atom_site_refinement_flags_adp
_atom_site_refinement_flags_occupancy
_atom_site_disorder_assembly
_atom_site_disorder_group
Ir1 Ir 0.500000 0.42378(3) 0.250000 0.03851(18) Uani 1 2 d S T P . .
N1 N 0.5013(3) 0.4136(4) 0.3600(4) 0.0409(16) Uani 1 1 d . . . . .
N2 N 0.4761(3) 0.3404(4) 0.4364(5) 0.0453(17) Uani 1 1 d . . . . .
C1 C 0.4327(4) 0.3366(5) 0.2096(5) 0.044(2) Uani 1 1 d . . . . .
C11 C 0.4611(4) 0.3558(5) 0.3530(5) 0.0398(18) Uani 1 1 d . . . . .
C22 C 0.5949(4) 0.4958(6) 0.4901(5) 0.0442(19) Uani 1 1 d . . . . .
H22 H 0.606127 0.526264 0.457379 0.053 Uiso 1 1 calc R U . . .
C23 C 0.5446(4) 0.4379(5) 0.4494(6) 0.043(2) Uani 1 1 d . . . . .
C18 C 0.5285(4) 0.3925(6) 0.4969(5) 0.0420(19) Uani 1 1 d . . . . .
C4 C 0.3232(5) 0.2302(6) 0.1516(6) 0.053(2) Uani 1 1 d . . . . .
C12 C 0.4609(4) 0.2639(6) 0.4639(6) 0.050(2) Uani 1 1 d . . . . .
C10 C 0.4144(4) 0.3188(5) 0.2666(6) 0.0415(19) Uani 1 1 d . . . . .
C21 C 0.6282(4) 0.5070(6) 0.5811(6) 0.050(2) Uani 1 1 d . . . . .
H21 H 0.663347 0.545939 0.611326 0.061 Uiso 1 1 calc R U . . .
C20 C 0.6121(4) 0.4633(7) 0.6302(5) 0.052(2) Uani 1 1 d . . . . .
H20 H 0.635745 0.474008 0.692351 0.063 Uiso 1 1 calc R U . . .
C19 C 0.5620(4) 0.4047(6) 0.5894(6) 0.050(2) Uani 1 1 d . . . . .
H19 H 0.550789 0.374122 0.622080 0.060 Uiso 1 1 calc R U . . .
C3 C 0.3444(5) 0.2412(6) 0.0989(6) 0.062(3) Uani 1 1 d . . . . .
H3 H 0.323261 0.211061 0.044087 0.074 Uiso 1 1 calc R U . . .
C17 C 0.4414(5) 0.2698(7) 0.5167(6) 0.063(3) Uani 1 1 d . . . . .
H17 H 0.437092 0.324130 0.535032 0.076 Uiso 1 1 calc R U . . .
C13 C 0.4673(5) 0.1861(6) 0.4365(6) 0.057(2) Uani 1 1 d . . . . .
H13 H 0.482662 0.182637 0.401536 0.069 Uiso 1 1 calc R U . . .
C9 C 0.3571(4) 0.2711(6) 0.2360(6) 0.047(2) Uani 1 1 d . . . . .
C8 C 0.3288(5) 0.2683(7) 0.2819(6) 0.058(2) Uani 1 1 d . . . . .
H8 H 0.348604 0.298753 0.336305 0.070 Uiso 1 1 calc R U . . .
C2 C 0.3954(5) 0.2946(6) 0.1245(6) 0.057(2) Uani 1 1 d . . . . .
H2 H 0.406090 0.303804 0.084580 0.069 Uiso 1 1 calc R U . . .
C7 C 0.2739(5) 0.2228(8) 0.2492(7) 0.071(3) Uani 1 1 d . . . . .
H7 H 0.256741 0.220980 0.281965 0.085 Uiso 0.5 1 calc R U P . .
C16 C 0.4274(6) 0.1957(8) 0.5440(8) 0.081(3) Uani 1 1 d . . . . .
H16 H 0.414715 0.199617 0.582030 0.097 Uiso 1 1 calc R U . . .
C14 C 0.4511(6) 0.1119(8) 0.4603(8) 0.078(3) Uani 1 1 d . . . . .
H14 H 0.452981 0.057908 0.438906 0.094 Uiso 1 1 calc R U . . .
C5 C 0.2692(5) 0.1846(7) 0.1228(7) 0.072(3) Uani 1 1 d . . . . .
H5 H 0.248503 0.154867 0.067896 0.087 Uiso 1 1 calc R U . . .
C6 C 0.2422(5) 0.1783(8) 0.1676(8) 0.077(3) Uani 1 1 d . . . . .
H6 H 0.204187 0.145768 0.144695 0.092 Uiso 1 1 calc R U . . .
C15 C 0.4322(6) 0.1181(10) 0.5158(8) 0.093(4) Uani 1 1 d . . . . .
H15 H 0.422541 0.067835 0.534139 0.111 Uiso 1 1 calc R U . . .
O3 O 0.5710(3) 0.5226(4) 0.2968(4) 0.0507(15) Uani 1 1 d . . . . .
C24 C 0.500000 0.6422(8) 0.250000 0.065(4) Uani 1 2 d S T P A .
H24 H 0.499999 0.702730 0.249999 0.078 Uiso 1 2 calc R U P . .
C25 C 0.5610(5) 0.6018(6) 0.2879(6) 0.053(2) Uani 1 1 d D . . . .
C26 C 0.6094(6) 0.6684(11) 0.3161(18) 0.086(5) Uani 0.5 1 d D U P A 1
C31 C 0.6801(11) 0.6099(9) 0.3764(18) 0.106(7) Uani 0.5 1 d G U P A 2
H31 H 0.679630 0.550028 0.383615 0.127 Uiso 0.5 1 calc R U P A 2
C32 C 0.7386(9) 0.6524(12) 0.4164(14) 0.101(5) Uani 0.5 1 d G U P A 2
H32 H 0.778109 0.621594 0.450949 0.122 Uiso 0.5 1 calc R U P A 2
C33 C 0.7393(8) 0.7401(12) 0.4058(14) 0.101(5) Uani 0.5 1 d G U P A 2
H33 H 0.779238 0.769109 0.433140 0.121 Uiso 0.5 1 calc R U P A 2
C34 C 0.6814(10) 0.7852(9) 0.3552(16) 0.082(3) Uani 0.5 1 d DG U P A 2
C35 C 0.6229(8) 0.7427(12) 0.3152(14) 0.082(3) Uani 0.5 1 d G U P A 2
H35 H 0.583410 0.773494 0.280662 0.098 Uiso 0.5 1 calc R U P A 2
C30 C 0.6223(9) 0.6550(12) 0.3258(16) 0.082(3) Uani 0.5 1 d DG U P A 2
C27 C 0.6055(13) 0.7516(13) 0.2885(17) 0.086(5) Uani 0.5 1 d D U P A 1
H27 H 0.568051 0.784665 0.247600 0.103 Uiso 0.5 1 calc R U P A 1
C28 C 0.6717(13) 0.7749(17) 0.3366(17) 0.086(5) Uani 0.5 1 d D U P A 1
H28 H 0.682684 0.830503 0.329695 0.103 Uiso 0.5 1 calc R U P A 1
S1 S 0.6838(4) 0.6250(7) 0.3860(6) 0.110(3) Uani 0.5 1 d D U P A 1
C29 C 0.7195(13) 0.7183(11) 0.3927(19) 0.086(5) Uani 0.5 1 d D U P A 1
H29 H 0.764693 0.729187 0.428876 0.103 Uiso 0.5 1 calc R U P A 1
O2 O 0.6165(10) 0.9169(14) 0.2818(17) 0.163(7) Uani 0.5 1 d D U P A 2
C36 C 0.6758(12) 0.8777(12) 0.346(2) 0.163(7) Uani 0.5 1 d D . P A 2
O1 O 0.7229(10) 0.9194(13) 0.3728(17) 0.163(7) Uani 0.5 1 d D U P A 2
C37 C 0.6058(13) 1.0039(15) 0.259(2) 0.163(7) Uani 0.5 1 d D . P A 2
H37A H 0.647424 1.032875 0.287268 0.245 Uiso 0.5 1 calc R U P A 2
H37B H 0.582210 1.029592 0.279151 0.245 Uiso 0.5 1 calc R U P A 2
H37C H 0.580265 1.009740 0.193812 0.245 Uiso 0.5 1 calc R U P A 2

loop_
_atom_site_aniso_label
_atom_site_aniso_U_11
_atom_site_aniso_U_22
_atom_site_aniso_U_33
_atom_site_aniso_U_23
_atom_site_aniso_U_13
_atom_site_aniso_U_12
Ir1 0.0398(3) 0.0420(3) 0.0393(3) 0.000 0.0267(2) 0.000
N1 0.033(4) 0.050(4) 0.037(3) -0.001(3) 0.020(3) 0.004(3)
N2 0.053(4) 0.048(4) 0.046(4) 0.004(3) 0.035(4) 0.004(3)
C1 0.048(5) 0.050(5) 0.045(5) 0.003(4) 0.034(4) 0.012(4)
C11 0.040(5) 0.045(5) 0.045(4) 0.004(4) 0.031(4) 0.005(4)
C22 0.041(5) 0.053(5) 0.042(4) -0.002(4) 0.026(4) 0.005(4)
C23 0.047(5) 0.046(5) 0.040(4) 0.003(4) 0.028(4) 0.011(4)
C18 0.047(5) 0.047(5) 0.042(4) 0.005(4) 0.032(4) 0.012(4)
C4 0.057(6) 0.049(5) 0.062(6) -0.008(5) 0.040(5) -0.013(4)
C12 0.055(5) 0.057(6) 0.045(5) 0.004(4) 0.033(5) 0.000(4)
C10 0.040(5) 0.042(5) 0.053(5) 0.005(4) 0.033(4) 0.005(4)
C21 0.048(5) 0.053(5) 0.047(5) -0.004(4) 0.027(5) 0.007(4)
C20 0.043(5) 0.078(6) 0.029(4) 0.001(4) 0.017(4) 0.014(5)
C19 0.049(5) 0.056(6) 0.045(5) 0.008(4) 0.029(5) 0.014(4)
C3 0.080(7) 0.056(6) 0.052(5) -0.015(5) 0.040(6) -0.022(5)
C17 0.074(7) 0.069(7) 0.056(6) 0.006(5) 0.045(6) -0.001(6)
C13 0.060(6) 0.052(6) 0.056(6) 0.011(5) 0.033(5) 0.015(5)
C9 0.051(5) 0.049(5) 0.051(5) -0.001(4) 0.036(5) 0.000(4)
C8 0.055(6) 0.074(7) 0.059(5) 0.009(5) 0.041(5) 0.003(5)
C2 0.082(7) 0.059(6) 0.051(5) -0.014(4) 0.050(5) -0.014(5)
C7 0.066(7) 0.092(8) 0.076(7) 0.002(6) 0.055(6) -0.011(6)
C16 0.110(10) 0.078(8) 0.080(8) 0.008(6) 0.071(8) -0.008(7)
C14 0.081(8) 0.055(7) 0.084(8) 0.004(6) 0.042(7) 0.007(6)
C5 0.067(7) 0.082(8) 0.065(6) -0.006(6) 0.038(6) -0.016(6)
C6 0.059(7) 0.086(8) 0.086(8) 0.003(7) 0.044(7) -0.021(6)
C15 0.094(10) 0.109(11) 0.068(8) 0.016(8) 0.045(8) -0.027(8)
O3 0.047(4) 0.059(4) 0.046(3) 0.001(3) 0.028(3) -0.006(3)
C24 0.115(13) 0.028(7) 0.094(11) 0.000 0.084(11) 0.000
C25 0.078(7) 0.054(6) 0.048(5) -0.008(4) 0.049(6) -0.015(5)
C26 0.131(14) 0.077(9) 0.095(11) -0.026(7) 0.092(11) -0.048(9)
C31 0.114(9) 0.120(9) 0.111(9) -0.057(8) 0.083(8) -0.064(8)
C32 0.110(9) 0.119(10) 0.109(9) -0.055(8) 0.084(7) -0.066(8)
C33 0.113(8) 0.113(9) 0.111(8) -0.055(8) 0.085(7) -0.073(7)
C34 0.102(5) 0.098(6) 0.105(5) -0.063(5) 0.093(4) -0.065(5)
C35 0.102(5) 0.098(6) 0.105(5) -0.063(5) 0.093(4) -0.065(5)
C30 0.102(5) 0.098(6) 0.105(5) -0.063(5) 0.093(4) -0.065(5)
C27 0.131(14) 0.077(9) 0.095(11) -0.026(7) 0.092(11) -0.048(9)
C28 0.131(14) 0.077(9) 0.095(11) -0.026(7) 0.092(11) -0.048(9)
S1 0.080(5) 0.169(8) 0.082(5) -0.015(5) 0.050(4) -0.041(5)
C29 0.131(14) 0.077(9) 0.095(11) -0.026(7) 0.092(11) -0.048(9)
O2 0.202(14) 0.139(12) 0.162(12) -0.014(9) 0.116(11) -0.093(10)
C36 0.202(14) 0.139(12) 0.162(12) -0.014(9) 0.116(11) -0.093(10)
O1 0.202(14) 0.139(12) 0.162(12) -0.014(9) 0.116(11) -0.093(10)
C37 0.202(14) 0.139(12) 0.162(12) -0.014(9) 0.116(11) -0.093(10)

loop_
_atom_type_symbol
_atom_type_description
_atom_type_scat_dispersion_real
_atom_type_scat_dispersion_imag
_atom_type_scat_source
C C 0.0033 0.0016 'International Tables Vol C Tables 4.2.6.8 and 6.1.1.4'
H H 0.0000 0.0000 'International Tables Vol C Tables 4.2.6.8 and 6.1.1.4'
Ir Ir -1.4442 7.9887 'International Tables Vol C Tables 4.2.6.8 and 6.1.1.4'
N N 0.0061 0.0033 'International Tables Vol C Tables 4.2.6.8 and 6.1.1.4'
O O 0.0106 0.0060 'International Tables Vol C Tables 4.2.6.8 and 6.1.1.4'
S S 0.1246 0.1234 'International Tables Vol C Tables 4.2.6.8 and 6.1.1.4'

loop_
_geom_angle_atom_site_label_1
_geom_angle_atom_site_label_2
_geom_angle_atom_site_label_3
_geom_angle
_geom_angle_site_symmetry_1
_geom_angle_site_symmetry_3
_geom_angle_publ_flag
N1 Ir1 N1 171.1(4) . 2_655 ?
N1 Ir1 O3 87.7(2) 2_655 . ?
N1 Ir1 O3 87.7(2) . 2_655 ?
N1 Ir1 O3 98.7(2) . . ?
N1 Ir1 O3 98.7(2) 2_655 2_655 ?
C1 Ir1 N1 79.0(3) 2_655 2_655 ?
C1 Ir1 N1 94.7(3) 2_655 . ?
C1 Ir1 N1 79.0(3) . . ?
C1 Ir1 N1 94.7(3) . 2_655 ?
C1 Ir1 C1 92.1(5) 2_655 . ?
C1 Ir1 O3 176.9(3) 2_655 2_655 ?
C1 Ir1 O3 90.2(3) 2_655 . ?
C1 Ir1 O3 90.2(3) . 2_655 ?
C1 Ir1 O3 176.9(3) . . ?
O3 Ir1 O3 87.5(3) 2_655 . ?
C11 N1 Ir1 114.6(5) . . ?
C11 N1 C23 108.7(7) . . ?
C23 N1 Ir1 134.7(6) . . ?
C11 N2 C18 107.0(6) . . ?
C11 N2 C12 126.4(7) . . ?
C18 N2 C12 122.3(7) . . ?
C10 C1 Ir1 117.3(6) . . ?
C10 C1 C2 116.0(8) . . ?
C2 C1 Ir1 126.4(6) . . ?
N1 C11 N2 109.6(7) . . ?
N1 C11 C10 117.7(7) . . ?
N2 C11 C10 132.6(7) . . ?
C23 C22 H22 121.8 . . ?
C23 C22 C21 116.5(8) . . ?
C21 C22 H22 121.8 . . ?
C22 C23 N1 130.7(8) . . ?
C22 C23 C18 122.1(8) . . ?
C18 C23 N1 107.3(8) . . ?
N2 C18 C19 131.2(8) . . ?
C23 C18 N2 107.4(7) . . ?
C23 C18 C19 121.4(9) . . ?
C3 C4 C9 119.3(8) . . ?
C5 C4 C3 122.0(9) . . ?
C5 C4 C9 118.6(8) . . ?
C17 C12 N2 120.1(8) . . ?
C17 C12 C13 120.9(9) . . ?
C13 C12 N2 118.9(7) . . ?
C1 C10 C11 109.4(7) . . ?
C1 C10 C9 121.8(7) . . ?
C9 C10 C11 128.8(7) . . ?
C22 C21 H21 118.7 . . ?
C22 C21 C20 122.6(9) . . ?
C20 C21 H21 118.7 . . ?
C21 C20 H20 119.6 . . ?
C19 C20 C21 120.8(8) . . ?
C19 C20 H20 119.6 . . ?
C18 C19 H19 121.7 . . ?
C20 C19 C18 116.7(8) . . ?
C20 C19 H19 121.7 . . ?
C4 C3 H3 119.1 . . ?
C2 C3 C4 121.8(8) . . ?
C2 C3 H3 119.1 . . ?
C12 C17 H17 120.0 . . ?
C12 C17 C16 120.0(10) . . ?
C16 C17 H17 120.0 . . ?
C12 C13 H13 120.2 . . ?
C12 C13 C14 119.7(9) . . ?
C14 C13 H13 120.2 . . ?
C4 C9 C10 118.6(7) . . ?
C4 C9 C8 117.5(8) . . ?
C8 C9 C10 123.8(8) . . ?
C9 C8 H8 119.4 . . ?
C7 C8 C9 121.2(9) . . ?
C7 C8 H8 119.4 . . ?
C1 C2 H2 119.1 . . ?
C3 C2 C1 121.8(7) . . ?
C3 C2 H2 119.1 . . ?
C8 C7 H7 119.4 . . ?
C8 C7 C6 121.2(9) . . ?
C6 C7 H7 119.4 . . ?
C17 C16 H16 120.1 . . ?
C15 C16 C17 119.8(10) . . ?
C15 C16 H16 120.1 . . ?
C13 C14 H14 120.4 . . ?
C15 C14 C13 119.2(12) . . ?
C15 C14 H14 120.4 . . ?
C4 C5 H5 117.6 . . ?
C4 C5 C6 124.8(10) . . ?
C6 C5 H5 117.6 . . ?
C7 C6 H6 121.8 . . ?
C5 C6 C7 116.5(9) . . ?
C5 C6 H6 121.8 . . ?
C16 C15 C14 120.3(11) . . ?
C16 C15 H15 119.8 . . ?
C14 C15 H15 119.8 . . ?
C25 O3 Ir1 127.0(6) . . ?
C25 C24 H24 116.3 . . ?
C25 C24 H24 116.3 2_655 . ?
C25 C24 C25 127.5(12) 2_655 . ?
O3 C25 C24 125.4(9) . . ?
O3 C25 C26 126.4(11) . . ?
O3 C25 C30 113.8(12) . . ?
C24 C25 C26 108.1(10) . . ?
C24 C25 C30 120.8(12) . . ?
C25 C26 S1 108.7(10) . . ?
C27 C26 C25 133.1(15) . . ?
C27 C26 S1 117.6(15) . . ?
C32 C31 H31 120.0 . . ?
C32 C31 C30 120.0 . . ?
C30 C31 H31 120.0 . . ?
C31 C32 H32 120.0 . . ?
C33 C32 C31 120.0 . . ?
C33 C32 H32 120.0 . . ?
C32 C33 H33 120.0 . . ?
C32 C33 C34 120.0 . . ?
C34 C33 H33 120.0 . . ?
C33 C34 C35 120.0 . . ?
C33 C34 C36 125.3(16) . . ?
C35 C34 C36 114.5(16) . . ?
C34 C35 H35 120.0 . . ?
C30 C35 C34 120.0 . . ?
C30 C35 H35 120.0 . . ?
C31 C30 C25 115.3(14) . . ?
C35 C30 C25 124.7(14) . . ?
C35 C30 C31 120.0 . . ?
C26 C27 H27 128.8 . . ?
C26 C27 C28 102(2) . . ?
C28 C27 H27 128.8 . . ?
C27 C28 H28 119.7 . . ?
C29 C28 C27 121(2) . . ?
C29 C28 H28 119.7 . . ?
C26 S1 C29 91.5(12) . . ?
C28 C29 S1 107.6(18) . . ?
C28 C29 H29 126.2 . . ?
S1 C29 H29 126.2 . . ?
C36 O2 C37 127.0(14) . . ?
O2 C36 C34 121(2) . . ?
O1 C36 C34 119.4(19) . . ?
O1 C36 O2 115.8(13) . . ?
O2 C37 H37A 109.5 . . ?
O2 C37 H37B 109.5 . . ?
O2 C37 H37C 109.5 . . ?
H37A C37 H37B 109.5 . . ?
H37A C37 H37C 109.5 . . ?
H37B C37 H37C 109.5 . . ?

loop_
_geom_bond_atom_site_label_1
_geom_bond_atom_site_label_2
_geom_bond_distance
_geom_bond_site_symmetry_2
_geom_bond_publ_flag
Ir1 N1 2.048(6) 2_655 ?
Ir1 N1 2.048(6) . ?
Ir1 C1 1.972(9) 2_655 ?
Ir1 C1 1.972(9) . ?
Ir1 O3 2.146(6) 2_655 ?
Ir1 O3 2.146(6) . ?
N1 C11 1.326(10) . ?
N1 C23 1.398(11) . ?
N2 C11 1.386(9) . ?
N2 C18 1.394(11) . ?
N2 C12 1.450(11) . ?
C1 C10 1.433(10) . ?
C1 C2 1.435(12) . ?
C11 C10 1.438(11) . ?
C22 H22 0.9500 . ?
C22 C23 1.380(12) . ?
C22 C21 1.385(11) . ?
C23 C18 1.384(12) . ?
C18 C19 1.410(12) . ?
C4 C3 1.400(12) . ?
C4 C9 1.420(12) . ?
C4 C5 1.359(13) . ?
C12 C17 1.357(12) . ?
C12 C13 1.372(13) . ?
C10 C9 1.437(11) . ?
C21 H21 0.9500 . ?
C21 C20 1.396(12) . ?
C20 H20 0.9500 . ?
C20 C19 1.385(13) . ?
C19 H19 0.9500 . ?
C3 H3 0.9500 . ?
C3 C2 1.382(12) . ?
C17 H17 0.9500 . ?
C17 C16 1.401(14) . ?
C13 H13 0.9500 . ?
C13 C14 1.397(14) . ?
C9 C8 1.425(11) . ?
C8 H8 0.9500 . ?
C8 C7 1.361(13) . ?
C2 H2 0.9500 . ?
C7 H7 0.9500 . ?
C7 C6 1.412(15) . ?
C16 H16 0.9500 . ?
C16 C15 1.361(17) . ?
C14 H14 0.9500 . ?
C14 C15 1.395(16) . ?
C5 H5 0.9500 . ?
C5 C6 1.380(14) . ?
C6 H6 0.9500 . ?
C15 H15 0.9500 . ?
O3 C25 1.258(11) . ?
C24 H24 0.9500 . ?
C24 C25 1.431(12) 2_655 ?
C24 C25 1.431(12) . ?
C25 C26 1.464(17) . ?
C25 C30 1.536(14) . ?
C26 C27 1.384(13) . ?
C26 S1 1.688(9) . ?
C31 H31 0.9500 . ?
C31 C32 1.3900 . ?
C31 C30 1.3900 . ?
C32 H32 0.9500 . ?
C32 C33 1.3900 . ?
C33 H33 0.9500 . ?
C33 C34 1.3900 . ?
C34 C35 1.3900 . ?
C34 C36 1.458(17) . ?
C35 H35 0.9500 . ?
C35 C30 1.3900 . ?
C27 H27 0.9500 . ?
C27 C28 1.422(18) . ?
C28 H28 0.9500 . ?
C28 C29 1.364(18) . ?
S1 C29 1.694(9) . ?
C29 H29 0.9500 . ?
O2 C36 1.400(10) . ?
O2 C37 1.407(10) . ?
C36 O1 1.195(16) . ?
C37 H37A 0.9800 . ?
C37 H37B 0.9800 . ?
C37 H37C 0.9800 . ?

loop_
_geom_torsion_atom_site_label_1
_geom_torsion_atom_site_label_2
_geom_torsion_atom_site_label_3
_geom_torsion_atom_site_label_4
_geom_torsion
_geom_torsion_site_symmetry_1
_geom_torsion_site_symmetry_2
_geom_torsion_site_symmetry_3
_geom_torsion_site_symmetry_4
_geom_torsion_publ_flag
Ir1 N1 C11 N2 166.4(5) . . . . ?
Ir1 N1 C11 C10 -10.5(9) . . . . ?
Ir1 N1 C23 C22 18.0(13) . . . . ?
Ir1 N1 C23 C18 -162.8(6) . . . . ?
Ir1 C1 C10 C11 -13.5(9) . . . . ?
Ir1 C1 C10 C9 166.2(6) . . . . ?
Ir1 C1 C2 C3 -172.7(7) . . . . ?
Ir1 O3 C25 C24 5.1(11) . . . . ?
Ir1 O3 C25 C26 -176.7(16) . . . . ?
Ir1 O3 C25 C30 -177.5(11) . . . . ?
N1 C11 C10 C1 15.4(10) . . . . ?
N1 C11 C10 C9 -164.2(8) . . . . ?
N1 C23 C18 N2 0.6(9) . . . . ?
N1 C23 C18 C19 -177.8(7) . . . . ?
N2 C11 C10 C1 -160.7(8) . . . . ?
N2 C11 C10 C9 19.7(15) . . . . ?
N2 C18 C19 C20 -178.8(8) . . . . ?
N2 C12 C17 C16 -179.3(10) . . . . ?
N2 C12 C13 C14 -178.2(9) . . . . ?
C1 C10 C9 C4 9.3(12) . . . . ?
C1 C10 C9 C8 -165.0(8) . . . . ?
C11 N1 C23 C22 -179.8(8) . . . . ?
C11 N1 C23 C18 -0.5(9) . . . . ?
C11 N2 C18 C23 -0.5(9) . . . . ?
C11 N2 C18 C19 177.7(8) . . . . ?
C11 N2 C12 C17 -140.4(9) . . . . ?
C11 N2 C12 C13 40.2(12) . . . . ?
C11 C10 C9 C4 -171.1(8) . . . . ?
C11 C10 C9 C8 14.6(14) . . . . ?
C22 C23 C18 N2 179.9(7) . . . . ?
C22 C23 C18 C19 1.5(13) . . . . ?
C22 C21 C20 C19 1.3(14) . . . . ?
C23 N1 C11 N2 0.2(9) . . . . ?
C23 N1 C11 C10 -176.8(7) . . . . ?
C23 C22 C21 C20 -0.6(12) . . . . ?
C23 C18 C19 C20 -0.8(12) . . . . ?
C18 N2 C11 N1 0.2(9) . . . . ?
C18 N2 C11 C10 176.5(8) . . . . ?
C18 N2 C12 C17 66.2(11) . . . . ?
C18 N2 C12 C13 -113.1(9) . . . . ?
C4 C3 C2 C1 5.1(16) . . . . ?
C4 C9 C8 C7 4.8(14) . . . . ?
C4 C5 C6 C7 -0.3(18) . . . . ?
C12 N2 C11 N1 -156.5(7) . . . . ?
C12 N2 C11 C10 19.8(14) . . . . ?
C12 N2 C18 C23 157.4(7) . . . . ?
C12 N2 C18 C19 -24.4(13) . . . . ?
C12 C17 C16 C15 -1.5(18) . . . . ?
C12 C13 C14 C15 -3.6(17) . . . . ?
C10 C1 C2 C3 0.8(13) . . . . ?
C10 C9 C8 C7 179.2(9) . . . . ?
C21 C22 C23 N1 178.4(8) . . . . ?
C21 C22 C23 C18 -0.8(12) . . . . ?
C21 C20 C19 C18 -0.6(13) . . . . ?
C3 C4 C9 C10 -3.3(13) . . . . ?
C3 C4 C9 C8 171.4(9) . . . . ?
C3 C4 C5 C6 -173.4(11) . . . . ?
C17 C12 C13 C14 2.5(15) . . . . ?
C17 C16 C15 C14 0(2) . . . . ?
C13 C12 C17 C16 0.1(16) . . . . ?
C13 C14 C15 C16 2.2(19) . . . . ?
C9 C4 C3 C2 -3.7(15) . . . . ?
C9 C4 C5 C6 3.7(17) . . . . ?
C9 C8 C7 C6 -1.5(17) . . . . ?
C8 C7 C6 C5 -0.9(18) . . . . ?
C2 C1 C10 C11 172.4(8) . . . . ?
C2 C1 C10 C9 -8.0(12) . . . . ?
C5 C4 C3 C2 173.3(10) . . . . ?
C5 C4 C9 C10 179.5(9) . . . . ?
C5 C4 C9 C8 -5.8(14) . . . . ?
O3 C25 C26 C27 156(2) . . . . ?
O3 C25 C26 S1 -14(3) . . . . ?
O3 C25 C30 C31 -9.9(13) . . . . ?
O3 C25 C30 C35 172.3(13) . . . . ?
C24 C25 C26 C27 -26(3) . . . . ?
C24 C25 C26 S1 164.1(12) . . . . ?
C24 C25 C30 C31 167.6(8) . . . . ?
C24 C25 C30 C35 -10(2) . . . . ?
C25 C24 C25 O3 -2.8(6) 2_655 . . . ?
C25 C24 C25 C26 178.6(14) 2_655 . . . ?
C25 C24 C25 C30 179.9(13) 2_655 . . . ?
C25 C26 C27 C28 -173(3) . . . . ?
C25 C26 S1 C29 176(2) . . . . ?
C26 C27 C28 C29 0(3) . . . . ?
C26 S1 C29 C28 -3(2) . . . . ?
C31 C32 C33 C34 0.0 . . . . ?
C32 C31 C30 C25 -177.8(18) . . . . ?
C32 C31 C30 C35 0.0 . . . . ?
C32 C33 C34 C35 0.0 . . . . ?
C32 C33 C34 C36 174(3) . . . . ?
C33 C34 C35 C30 0.0 . . . . ?
C33 C34 C36 O2 169(3) . . . . ?
C33 C34 C36 O1 11(5) . . . . ?
C34 C35 C30 C25 178(2) . . . . ?
C34 C35 C30 C31 0.0 . . . . ?
C35 C34 C36 O2 -17(4) . . . . ?
C35 C34 C36 O1 -175(3) . . . . ?
C30 C31 C32 C33 0.0 . . . . ?
C27 C26 S1 C29 4(2) . . . . ?
C27 C28 C29 S1 2(3) . . . . ?
S1 C26 C27 C28 -3(2) . . . . ?
C36 C34 C35 C30 -175(3) . . . . ?
C37 O2 C36 C34 -172(3) . . . . ?
C37 O2 C36 O1 -13(6) . . . . ?

loop_
_smtbx_masks_void_nr
_smtbx_masks_void_average_x
_smtbx_masks_void_average_y
_smtbx_masks_void_average_z
_smtbx_masks_void_volume
_smtbx_masks_void_count_electrons
_smtbx_masks_void_content
1 0.000 0.423 0.750 385.1 176.6 '3 CHCl3'
2 0.000 0.577 0.250 385.1 180.6 '3 CHCl3'
3 0.500 0.077 0.250 385.1 180.6 '3 CHCl3'
4 0.500 0.923 0.750 385.1 176.6 '3 CHCl3'
